data_1570796
loop_
_publ_author_name
'Hansen, Colin'
'Docherty, Scott R.'
'Cao, Weicheng'
'Yakimov, Alexander V.'
'Cop&#xe9;ret, Christophe'

_publ_section_title
;
 <sup>109</sup>Ag NMR chemical shift as a descriptor for Br&#xf8;nsted
 acidity from molecules to materials.
;
_journal_issue 8
_journal_name_full 'Chemical science'
_journal_page_first 3028
_journal_page_last 3032
_journal_paper_doi 10.1039/d3sc04067d
_journal_volume 15
_journal_year 2024
_chemical_formula_moiety 'C30 H37 Ag N2'
_chemical_formula_sum 'C30 H37 Ag N2'
_chemical_formula_weight 533.48
_chemical_name_systematic (SIMes)AgMes
_chemical_properties_physical Air-sensitive,Moisture-sensitive,Heat-sensitive,Light-sensitive,Photo-sensitive
_space_group_crystal_system orthorhombic
_space_group_IT_number 61
_space_group_name_Hall '-P 2ac 2ab'
_space_group_name_H-M_alt 'P b c a'
_atom_sites_solution_hydrogens geom
_atom_sites_solution_primary dual
_audit_block_doi 10.5517/ccdc.csd.cc2fs019
_audit_creation_date 2023-04-19
_audit_creation_method
;
Olex2 1.5
(compiled 2023.03.06 svn.rbb2c1857 for OlexSys, GUI svn.r6748)
;
_audit_update_record
;
2023-04-19 deposited with the CCDC.	2024-01-17 downloaded from the CCDC.
;
_cell_angle_alpha 90
_cell_angle_beta 90
_cell_angle_gamma 90
_cell_formula_units_Z 8
_cell_length_a 15.7456(3)
_cell_length_b 16.8545(4)
_cell_length_c 19.8172(5)
_cell_measurement_reflns_used 18121
_cell_measurement_temperature 100.1(3)
_cell_measurement_theta_max 79.8310
_cell_measurement_theta_min 4.3770
_cell_volume 5259.2(2)
_computing_cell_refinement 'CrysAlisPro 1.171.41.121a (Rigaku OD, 2021)'
_computing_data_collection 'CrysAlisPro 1.171.41.121a (Rigaku OD, 2021)'
_computing_data_reduction 'CrysAlisPro 1.171.41.121a (Rigaku OD, 2021)'
_computing_molecular_graphics 'Olex2 1.5 (Dolomanov et al., 2009)'
_computing_publication_material 'Olex2 1.5 (Dolomanov et al., 2009)'
_computing_structure_refinement 'SHELXL 2018/3 (Sheldrick, 2015)'
_computing_structure_solution 'SHELXT 2018/2 (Sheldrick, 2018)'
_diffrn_ambient_environment N~2~
_diffrn_ambient_temperature 100.1(3)
_diffrn_detector 'Hybrid Pixel Array Detector'
_diffrn_detector_area_resol_mean 10.0000
_diffrn_detector_type HyPix
_diffrn_measured_fraction_theta_full 0.998
_diffrn_measured_fraction_theta_max 0.976
_diffrn_measurement_details
;
List of Runs (angles in degrees, time in seconds):

  # Type    Start    End  Width  t~exp~   \w     \q     \k     \f   Frames
#--------------------------------------------------------------------------
  1  \w     96.00 178.00   0.50    2.40    --  111.50 125.00  90.00  164
  2  \w     99.00 175.00   0.50    2.40    --  111.50  61.00-170.00  152
  3  \w    123.00 160.00   0.50    2.40    --  111.50  30.00-180.00   74
  4  \w     69.00  96.00   0.50    2.40    --  111.50 -77.00 -30.00   54
  5  \w     49.00 102.00   0.50    2.40    --  111.50 -77.00   0.00  106
  6  \w     41.00  66.00   0.50    2.40    --  111.50 -61.00 -30.00   50
  7  \w     43.00  69.00   0.50    2.40    --  111.50 -61.00   0.00   52
  8  \w     42.00  70.00   0.50    2.40    --  111.50 -61.00  51.00   56
  9  \w     41.00  66.00   0.50    2.40    --  111.50 -61.00 120.00   50
 10  \w    -19.00   7.00   0.50    0.60    --   49.52 -61.00  51.00   52
 11  \w     41.00  66.00   0.50    2.40    --  111.50 -61.00-150.00   50
 12  \w     43.00  71.00   0.50    2.40    --  111.50 -61.00-180.00   56
 13  \w     63.00  98.00   0.50    2.40    --  111.50-125.00 -30.00   70
 14  \w    -62.00  21.00   0.50    0.60    --  -49.52  61.00-170.00  166
 15  \w    -63.00 -37.00   0.50    2.40    --  -90.00  61.00-170.00   52
 16  \w    -50.00 -24.00   0.50    2.40    --  -90.00  45.00  30.00   52
 17  \w   -143.00-118.00   0.50    2.40    --  -90.00 -61.00  51.00   50
 18  \w   -102.00 -77.00   0.50    0.60    --  -49.52 -61.00  51.00   50
 19  \w   -120.00 -83.00   0.50    0.60    --  -49.52-125.00-120.00   74
 20  \w   -120.00 -74.00   0.50    0.60    --  -49.52-125.00-180.00   92
;
_diffrn_measurement_device 'four-circle diffractometer'
_diffrn_measurement_device_type 'XtaLAB Synergy, Dualflex, HyPix'
_diffrn_measurement_method '\w scans'
_diffrn_orient_matrix_type 'CrysAlisPro convention (1999,Acta A55,543-557)'
_diffrn_orient_matrix_UB_11 -0.0365134000
_diffrn_orient_matrix_UB_12 0.0780711000
_diffrn_orient_matrix_UB_13 0.0281270000
_diffrn_orient_matrix_UB_21 -0.0762971000
_diffrn_orient_matrix_UB_22 -0.0070962000
_diffrn_orient_matrix_UB_23 -0.0482816000
_diffrn_orient_matrix_UB_31 -0.0491075000
_diffrn_orient_matrix_UB_32 -0.0470045000
_diffrn_orient_matrix_UB_33 0.0540847000
_diffrn_radiation_monochromator mirror
_diffrn_radiation_probe x-ray
_diffrn_radiation_type 'Cu K\a'
_diffrn_radiation_wavelength 1.54184
_diffrn_reflns_av_R_equivalents 0.0273
_diffrn_reflns_av_unetI/netI 0.0206
_diffrn_reflns_Laue_measured_fraction_full 0.998
_diffrn_reflns_Laue_measured_fraction_max 0.976
_diffrn_reflns_limit_h_max 17
_diffrn_reflns_limit_h_min -20
_diffrn_reflns_limit_k_max 21
_diffrn_reflns_limit_k_min -21
_diffrn_reflns_limit_l_max 25
_diffrn_reflns_limit_l_min -12
_diffrn_reflns_number 27606
_diffrn_reflns_point_group_measured_fraction_full 0.998
_diffrn_reflns_point_group_measured_fraction_max 0.976
_diffrn_reflns_theta_full 67.684
_diffrn_reflns_theta_max 80.202
_diffrn_reflns_theta_min 4.444
_diffrn_source 'micro-focus sealed X-ray tube'
_diffrn_source_type 'PhotonJet (Cu) X-ray Source'
_exptl_absorpt_coefficient_mu 6.277
_exptl_absorpt_correction_T_max 1.00000
_exptl_absorpt_correction_T_min 0.60850
_exptl_absorpt_correction_type multi-scan
_exptl_absorpt_process_details
;
CrysAlisPro 1.171.41.121a (Rigaku Oxford Diffraction, 2021)
Empirical absorption correction using spherical harmonics,
implemented in SCALE3 ABSPACK scaling algorithm.
;
_exptl_crystal_colour 'clear light colourless'
_exptl_crystal_colour_lustre clear
_exptl_crystal_colour_modifier light
_exptl_crystal_colour_primary colourless
_exptl_crystal_density_diffrn 1.348
_exptl_crystal_description block
_exptl_crystal_F_000 2224
_exptl_crystal_preparation 'Prepared from SMesAgCl and Mes2Mg'
_exptl_crystal_recrystallization_method 'Re-crystallisation from solvent: Toluene'
_exptl_crystal_size_max 0.1
_exptl_crystal_size_mid 0.1
_exptl_crystal_size_min 0.05
_refine_diff_density_max 2.792
_refine_diff_density_min -0.711
_refine_diff_density_rms 0.095
_refine_ls_extinction_coef 0.00017(3)
_refine_ls_extinction_expression Fc^*^=kFc[1+0.001xFc^2^\l^3^/sin(2\q)]^-1/4^
_refine_ls_extinction_method 'SHELXL-2018/3 (Sheldrick 2018)'
_refine_ls_goodness_of_fit_ref 1.088
_refine_ls_hydrogen_treatment constr
_refine_ls_matrix_type full
_refine_ls_number_parameters 308
_refine_ls_number_reflns 5617
_refine_ls_number_restraints 0
_refine_ls_restrained_S_all 1.088
_refine_ls_R_factor_all 0.0384
_refine_ls_R_factor_gt 0.0372
_refine_ls_shift/su_max 0.001
_refine_ls_shift/su_mean 0.000
_refine_ls_structure_factor_coef Fsqd
_refine_ls_weighting_details 'w=1/[\s^2^(Fo^2^)+(0.0616P)^2^+6.4436P] where P=(Fo^2^+2Fc^2^)/3'
_refine_ls_weighting_scheme calc
_refine_ls_wR_factor_gt 0.1024
_refine_ls_wR_factor_ref 0.1035
_reflns_Friedel_coverage 0.000
_reflns_number_gt 5370
_reflns_number_total 5617
_reflns_threshold_expression 'I > 2\s(I)'
_cod_data_source_file d3sc04067d2.cif
_cod_data_source_block exp_1221_auto
_cod_depositor_comments 'Adding full bibliography for 1570794--1570800.cif.'
_cod_database_code 1570796
_shelx_shelxl_version_number 2018/3
_chemical_oxdiff_formula 'C H N Ag'
_shelx_space_group_comment
;
The symmetry employed for this shelxl refinement is uniquely defined
by the following loop, which should always be used as a source of
symmetry information in preference to the above space-group names.
They are only intended as comments.
;
_shelx_estimated_absorpt_t_max 0.744
_shelx_estimated_absorpt_t_min 0.573
_olex2_refinement_description
;
1. Fixed Uiso
 At 1.2 times of:
  All C(H) groups, All C(H,H) groups
 At 1.5 times of:
  All C(H,H,H) groups
2.a Secondary CH2 refined with riding coordinates:
 C2(H2a,H2b), C3(H3a,H3b)
2.b Aromatic/amide H refined with riding coordinates:
 C6(H6), C8(H8), C17(H17), C15(H15), C26(H26), C24(H24)
2.c Idealised Me refined as rotating group:
 C12(H12a,H12b,H12c), C20(H20a,H20b,H20c), C11(H11a,H11b,H11c), C10(H10a,H10b,
 H10c), C29(H29a,H29b,H29c), C21(H21a,H21b,H21c), C19(H19a,H19b,H19c), C30(H30a,
 H30b,H30c), C28(H28a,H28b,H28c)
;
_olex2_exptl_crystal_mounting_method 'XRD Oil and Kapton'
_olex2_submission_original_sample_id CH120
_olex2_submission_special_instructions 'No special instructions were received'
_oxdiff_exptl_absorpt_empirical_details
;
Empirical correction (ABSPACK) includes:
- Absorption correction using spherical harmonics
- Frame scaling
;
_oxdiff_exptl_absorpt_empirical_full_max 1.489
_oxdiff_exptl_absorpt_empirical_full_min 0.788

loop_
_space_group_symop_operation_xyz
'x, y, z'
'-x+1/2, -y, z+1/2'
'-x, y+1/2, -z+1/2'
'x+1/2, -y+1/2, -z'
'-x, -y, -z'
'x-1/2, y, -z-1/2'
'x, -y-1/2, z-1/2'
'-x-1/2, y-1/2, z'

loop_
_atom_site_label
_atom_site_type_symbol
_atom_site_fract_x
_atom_site_fract_y
_atom_site_fract_z
_atom_site_U_iso_or_equiv
_atom_site_adp_type
_atom_site_occupancy
_atom_site_site_symmetry_order
_atom_site_calc_flag
_atom_site_refinement_flags_posn
_atom_site_refinement_flags_adp
_atom_site_refinement_flags_occupancy
_atom_site_disorder_assembly
_atom_site_disorder_group
Ag1 Ag 0.32224(2) 0.61042(2) 0.66653(2) 0.01625(9) Uani 1 1 d . . . . .
N1 N 0.49928(13) 0.56232(13) 0.72045(11) 0.0231(4) Uani 1 1 d . . . . .
N2 N 0.44081(13) 0.64937(13) 0.78591(10) 0.0215(4) Uani 1 1 d . . . . .
C4 C 0.21892(14) 0.61849(13) 0.60019(11) 0.0144(4) Uani 1 1 d . . . . .
C7 C 0.08751(16) 0.63112(16) 0.50089(12) 0.0204(5) Uani 1 1 d . . . . .
C9 C 0.17849(13) 0.55100(14) 0.57316(12) 0.0161(5) Uani 1 1 d . . . . .
C14 C 0.38281(15) 0.78185(15) 0.76473(12) 0.0196(5) Uani 1 1 d . . . . .
C16 C 0.28269(16) 0.83957(17) 0.84450(13) 0.0238(5) Uani 1 1 d . . . . .
C6 C 0.12692(14) 0.69827(14) 0.52686(12) 0.0177(4) Uani 1 1 d . . . . .
H6 H 0.109946 0.749116 0.511183 0.021 Uiso 1 1 calc R U . . .
C8 C 0.11381(15) 0.55731(14) 0.52493(12) 0.0198(5) Uani 1 1 d . . . . .
H8 H 0.087407 0.510541 0.508313 0.024 Uiso 1 1 calc R U . . .
C5 C 0.19121(14) 0.69277(14) 0.57570(12) 0.0167(4) Uani 1 1 d . . . . .
C12 C 0.02123(17) 0.63852(17) 0.44615(13) 0.0277(5) Uani 1 1 d . . . . .
H12A H -0.031994 0.657915 0.465779 0.042 Uiso 1 1 calc R U . . .
H12B H 0.011657 0.586494 0.425423 0.042 Uiso 1 1 calc R U . . .
H12C H 0.041015 0.675960 0.411734 0.042 Uiso 1 1 calc R U . . .
C13 C 0.38616(15) 0.71378(15) 0.80508(12) 0.0201(5) Uani 1 1 d . . . . .
C17 C 0.28804(16) 0.77124(17) 0.88337(13) 0.0256(5) Uani 1 1 d . . . . .
H17 H 0.255603 0.767705 0.923675 0.031 Uiso 1 1 calc R U . . .
C1 C 0.43001(16) 0.60646(14) 0.72946(13) 0.0203(5) Uani 1 1 d . . . . .
C15 C 0.33017(15) 0.84399(15) 0.78495(13) 0.0206(5) Uani 1 1 d . . . . .
H15 H 0.326466 0.890267 0.757737 0.025 Uiso 1 1 calc R U . . .
C22 C 0.51385(16) 0.50936(16) 0.66463(12) 0.0215(5) Uani 1 1 d . . . . .
C18 C 0.33951(16) 0.70788(16) 0.86497(13) 0.0237(5) Uani 1 1 d . . . . .
C26 C 0.58662(16) 0.48055(17) 0.56134(14) 0.0282(5) Uani 1 1 d . . . . .
H26 H 0.624925 0.495848 0.526661 0.034 Uiso 1 1 calc R U . . .
C20 C 0.43532(16) 0.79007(16) 0.70157(12) 0.0233(5) Uani 1 1 d . . . . .
H20A H 0.493992 0.774182 0.711033 0.035 Uiso 1 1 calc R U . . .
H20B H 0.434353 0.845422 0.686439 0.035 Uiso 1 1 calc R U . . .
H20C H 0.411768 0.755968 0.666163 0.035 Uiso 1 1 calc R U . . .
C27 C 0.57094(16) 0.53277(16) 0.61444(14) 0.0260(5) Uani 1 1 d . . . . .
C23 C 0.47203(16) 0.43611(16) 0.66224(12) 0.0212(5) Uani 1 1 d . . . . .
C25 C 0.54759(16) 0.40654(16) 0.55782(13) 0.0243(5) Uani 1 1 d . . . . .
C11 C 0.23243(16) 0.76824(15) 0.59946(15) 0.0268(5) Uani 1 1 d . . . . .
H11A H 0.235343 0.768274 0.648854 0.040 Uiso 1 1 calc R U . . .
H11B H 0.198867 0.813797 0.584183 0.040 Uiso 1 1 calc R U . . .
H11C H 0.289948 0.771848 0.580812 0.040 Uiso 1 1 calc R U . . .
C10 C 0.20626(17) 0.46928(14) 0.59481(14) 0.0240(5) Uani 1 1 d . . . . .
H10A H 0.265017 0.460230 0.580442 0.036 Uiso 1 1 calc R U . . .
H10B H 0.169203 0.429464 0.574029 0.036 Uiso 1 1 calc R U . . .
H10C H 0.202606 0.465018 0.644048 0.036 Uiso 1 1 calc R U . . .
C24 C 0.48999(17) 0.38543(15) 0.60833(13) 0.0229(5) Uani 1 1 d . . . . .
H24 H 0.462368 0.335395 0.605956 0.027 Uiso 1 1 calc R U . . .
C2 C 0.56000(17) 0.56826(17) 0.77768(14) 0.0291(6) Uani 1 1 d . . . . .
H2A H 0.619118 0.574789 0.761606 0.035 Uiso 1 1 calc R U . . .
H2B H 0.556643 0.521214 0.807470 0.035 Uiso 1 1 calc R U . . .
C3 C 0.52826(17) 0.64242(17) 0.81305(14) 0.0271(5) Uani 1 1 d . . . . .
H3A H 0.527984 0.635647 0.862672 0.032 Uiso 1 1 calc R U . . .
H3B H 0.563091 0.689294 0.801197 0.032 Uiso 1 1 calc R U . . .
C29 C 0.40906(17) 0.41208(16) 0.71561(13) 0.0259(5) Uani 1 1 d . . . . .
H29A H 0.433056 0.422580 0.760357 0.039 Uiso 1 1 calc R U . . .
H29B H 0.396534 0.355355 0.711262 0.039 Uiso 1 1 calc R U . . .
H29C H 0.356608 0.442658 0.709957 0.039 Uiso 1 1 calc R U . . .
C21 C 0.22811(18) 0.90854(19) 0.86568(16) 0.0331(6) Uani 1 1 d . . . . .
H21A H 0.168465 0.896634 0.855813 0.050 Uiso 1 1 calc R U . . .
H21B H 0.245390 0.956134 0.840821 0.050 Uiso 1 1 calc R U . . .
H21C H 0.234929 0.917741 0.914211 0.050 Uiso 1 1 calc R U . . .
C19 C 0.3455(2) 0.63404(19) 0.90840(15) 0.0331(6) Uani 1 1 d . . . . .
H19A H 0.328628 0.587615 0.881814 0.050 Uiso 1 1 calc R U . . .
H19B H 0.307650 0.639452 0.947387 0.050 Uiso 1 1 calc R U . . .
H19C H 0.404089 0.627322 0.924074 0.050 Uiso 1 1 calc R U . . .
C30 C 0.56793(19) 0.3507(2) 0.50068(14) 0.0334(6) Uani 1 1 d . . . . .
H30A H 0.539447 0.368792 0.459503 0.050 Uiso 1 1 calc R U . . .
H30B H 0.548100 0.297199 0.512101 0.050 Uiso 1 1 calc R U . . .
H30C H 0.629458 0.349631 0.493282 0.050 Uiso 1 1 calc R U . . .
C28 C 0.6148(2) 0.61251(17) 0.61691(18) 0.0356(7) Uani 1 1 d . . . . .
H28A H 0.574182 0.653182 0.631325 0.053 Uiso 1 1 calc R U . . .
H28B H 0.636563 0.625783 0.571981 0.053 Uiso 1 1 calc R U . . .
H28C H 0.662052 0.610246 0.649030 0.053 Uiso 1 1 calc R U . . .

loop_
_atom_site_aniso_label
_atom_site_aniso_U_11
_atom_site_aniso_U_22
_atom_site_aniso_U_33
_atom_site_aniso_U_23
_atom_site_aniso_U_13
_atom_site_aniso_U_12
Ag1 0.01322(13) 0.01896(13) 0.01657(13) -0.00093(5) -0.00312(5) 0.00128(5)
N1 0.0188(10) 0.0237(10) 0.0267(10) -0.0030(8) -0.0086(8) 0.0044(8)
N2 0.0197(10) 0.0225(10) 0.0223(10) -0.0022(8) -0.0077(8) 0.0009(8)
C4 0.0115(10) 0.0184(11) 0.0134(10) 0.0008(8) -0.0002(8) 0.0003(8)
C7 0.0186(11) 0.0275(12) 0.0151(11) 0.0017(9) -0.0018(9) 0.0014(10)
C9 0.0162(11) 0.0168(11) 0.0152(10) -0.0007(9) 0.0008(8) 0.0011(8)
C14 0.0177(11) 0.0236(11) 0.0176(11) -0.0015(9) -0.0008(8) -0.0032(9)
C16 0.0181(12) 0.0305(13) 0.0227(11) -0.0050(10) -0.0025(9) -0.0004(10)
C6 0.0153(10) 0.0192(11) 0.0188(10) 0.0059(9) 0.0008(8) 0.0022(8)
C8 0.0210(11) 0.0197(11) 0.0187(11) -0.0033(9) -0.0022(9) -0.0005(9)
C5 0.0137(9) 0.0180(11) 0.0186(11) 0.0019(9) 0.0019(8) -0.0006(8)
C12 0.0267(13) 0.0333(14) 0.0232(12) 0.0011(11) -0.0084(10) 0.0028(11)
C13 0.0202(11) 0.0217(11) 0.0184(11) -0.0023(9) -0.0028(9) -0.0027(9)
C17 0.0212(12) 0.0381(15) 0.0175(11) -0.0029(10) 0.0016(9) -0.0062(10)
C1 0.0193(12) 0.0216(12) 0.0200(12) 0.0004(9) -0.0043(9) -0.0006(8)
C15 0.0207(12) 0.0196(12) 0.0215(12) 0.0015(9) -0.0017(9) -0.0014(9)
C22 0.0154(11) 0.0229(12) 0.0261(12) -0.0006(9) -0.0056(8) 0.0037(9)
C18 0.0206(11) 0.0300(13) 0.0205(12) 0.0016(10) -0.0031(9) -0.0077(10)
C26 0.0193(12) 0.0372(14) 0.0281(13) 0.0053(11) 0.0014(10) 0.0016(10)
C20 0.0221(12) 0.0277(13) 0.0202(11) 0.0031(10) 0.0012(9) 0.0000(10)
C27 0.0190(11) 0.0249(12) 0.0341(13) 0.0031(10) -0.0043(10) 0.0016(9)
C23 0.0176(11) 0.0231(12) 0.0230(12) 0.0022(9) -0.0049(9) 0.0047(9)
C25 0.0204(12) 0.0296(12) 0.0229(12) 0.0004(10) -0.0035(10) 0.0068(10)
C11 0.0213(12) 0.0184(11) 0.0408(15) -0.0024(11) -0.0057(11) -0.0015(9)
C10 0.0247(12) 0.0160(11) 0.0312(13) -0.0007(10) -0.0066(10) 0.0027(9)
C24 0.0209(12) 0.0247(12) 0.0231(12) -0.0009(9) -0.0043(10) 0.0028(9)
C2 0.0244(13) 0.0294(13) 0.0336(14) -0.0025(11) -0.0152(11) 0.0041(10)
C3 0.0240(13) 0.0304(14) 0.0267(13) -0.0036(11) -0.0127(10) 0.0022(11)
C29 0.0269(13) 0.0255(12) 0.0255(13) 0.0025(10) 0.0009(10) 0.0020(10)
C21 0.0259(14) 0.0389(15) 0.0345(15) -0.0091(13) 0.0042(11) 0.0056(12)
C19 0.0322(14) 0.0373(15) 0.0297(14) 0.0112(12) -0.0033(12) -0.0086(13)
C30 0.0298(14) 0.0442(17) 0.0261(13) -0.0065(12) 0.0005(11) 0.0063(12)
C28 0.0266(15) 0.0333(16) 0.0470(18) 0.0039(12) -0.0017(13) -0.0056(11)

loop_
_atom_type_symbol
_atom_type_description
_atom_type_scat_dispersion_real
_atom_type_scat_dispersion_imag
_atom_type_scat_source
C C 0.0181 0.0091 'International Tables Vol C Tables 4.2.6.8 and 6.1.1.4'
H H 0.0000 0.0000 'International Tables Vol C Tables 4.2.6.8 and 6.1.1.4'
Ag Ag 0.1306 4.2820 'International Tables Vol C Tables 4.2.6.8 and 6.1.1.4'
N N 0.0311 0.0180 'International Tables Vol C Tables 4.2.6.8 and 6.1.1.4'

loop_
_citation_id
_citation_doi
_citation_year
1 10.26434/chemrxiv-2023-cxlm1-v2 2023

loop_
_geom_angle_atom_site_label_1
_geom_angle_atom_site_label_2
_geom_angle_atom_site_label_3
_geom_angle
_geom_angle_site_symmetry_1
_geom_angle_site_symmetry_3
_geom_angle_publ_flag
C4 Ag1 C1 176.75(9) . . ?
C1 N1 C22 125.4(2) . . ?
C1 N1 C2 112.7(2) . . ?
C22 N1 C2 121.7(2) . . ?
C13 N2 C3 121.3(2) . . ?
C1 N2 C13 123.5(2) . . ?
C1 N2 C3 112.2(2) . . ?
C9 C4 Ag1 122.45(16) . . ?
C9 C4 C5 116.5(2) . . ?
C5 C4 Ag1 120.87(16) . . ?
C6 C7 C8 117.9(2) . . ?
C6 C7 C12 120.5(2) . . ?
C8 C7 C12 121.6(2) . . ?
C4 C9 C10 119.9(2) . . ?
C8 C9 C4 121.8(2) . . ?
C8 C9 C10 118.3(2) . . ?
C13 C14 C20 122.0(2) . . ?
C15 C14 C13 118.3(2) . . ?
C15 C14 C20 119.7(2) . . ?
C17 C16 C15 118.7(2) . . ?
C17 C16 C21 121.4(2) . . ?
C15 C16 C21 119.9(3) . . ?
C7 C6 H6 119.2 . . ?
C7 C6 C5 121.6(2) . . ?
C5 C6 H6 119.2 . . ?
C7 C8 C9 121.1(2) . . ?
C7 C8 H8 119.5 . . ?
C9 C8 H8 119.5 . . ?
C4 C5 C11 120.6(2) . . ?
C6 C5 C4 121.2(2) . . ?
C6 C5 C11 118.1(2) . . ?
C7 C12 H12A 109.5 . . ?
C7 C12 H12B 109.5 . . ?
C7 C12 H12C 109.5 . . ?
H12A C12 H12B 109.5 . . ?
H12A C12 H12C 109.5 . . ?
H12B C12 H12C 109.5 . . ?
C14 C13 N2 119.4(2) . . ?
C18 C13 N2 119.0(2) . . ?
C18 C13 C14 121.5(2) . . ?
C16 C17 H17 119.1 . . ?
C16 C17 C18 121.8(2) . . ?
C18 C17 H17 119.1 . . ?
N1 C1 Ag1 126.70(18) . . ?
N1 C1 N2 108.0(2) . . ?
N2 C1 Ag1 125.31(18) . . ?
C14 C15 C16 121.3(2) . . ?
C14 C15 H15 119.3 . . ?
C16 C15 H15 119.3 . . ?
C27 C22 N1 118.3(2) . . ?
C27 C22 C23 121.8(2) . . ?
C23 C22 N1 119.9(2) . . ?
C13 C18 C19 120.5(3) . . ?
C17 C18 C13 118.3(2) . . ?
C17 C18 C19 121.2(2) . . ?
C27 C26 H26 119.2 . . ?
C25 C26 H26 119.2 . . ?
C25 C26 C27 121.7(2) . . ?
C14 C20 H20A 109.5 . . ?
C14 C20 H20B 109.5 . . ?
C14 C20 H20C 109.5 . . ?
H20A C20 H20B 109.5 . . ?
H20A C20 H20C 109.5 . . ?
H20B C20 H20C 109.5 . . ?
C22 C27 C28 121.5(3) . . ?
C26 C27 C22 118.2(2) . . ?
C26 C27 C28 120.3(3) . . ?
C22 C23 C29 121.6(2) . . ?
C24 C23 C22 118.0(2) . . ?
C24 C23 C29 120.4(2) . . ?
C26 C25 C24 118.6(2) . . ?
C26 C25 C30 120.3(3) . . ?
C24 C25 C30 121.1(3) . . ?
C5 C11 H11A 109.5 . . ?
C5 C11 H11B 109.5 . . ?
C5 C11 H11C 109.5 . . ?
H11A C11 H11B 109.5 . . ?
H11A C11 H11C 109.5 . . ?
H11B C11 H11C 109.5 . . ?
C9 C10 H10A 109.5 . . ?
C9 C10 H10B 109.5 . . ?
C9 C10 H10C 109.5 . . ?
H10A C10 H10B 109.5 . . ?
H10A C10 H10C 109.5 . . ?
H10B C10 H10C 109.5 . . ?
C23 C24 C25 121.6(2) . . ?
C23 C24 H24 119.2 . . ?
C25 C24 H24 119.2 . . ?
N1 C2 H2A 111.5 . . ?
N1 C2 H2B 111.5 . . ?
N1 C2 C3 101.3(2) . . ?
H2A C2 H2B 109.3 . . ?
C3 C2 H2A 111.5 . . ?
C3 C2 H2B 111.5 . . ?
N2 C3 C2 101.7(2) . . ?
N2 C3 H3A 111.4 . . ?
N2 C3 H3B 111.4 . . ?
C2 C3 H3A 111.4 . . ?
C2 C3 H3B 111.4 . . ?
H3A C3 H3B 109.3 . . ?
C23 C29 H29A 109.5 . . ?
C23 C29 H29B 109.5 . . ?
C23 C29 H29C 109.5 . . ?
H29A C29 H29B 109.5 . . ?
H29A C29 H29C 109.5 . . ?
H29B C29 H29C 109.5 . . ?
C16 C21 H21A 109.5 . . ?
C16 C21 H21B 109.5 . . ?
C16 C21 H21C 109.5 . . ?
H21A C21 H21B 109.5 . . ?
H21A C21 H21C 109.5 . . ?
H21B C21 H21C 109.5 . . ?
C18 C19 H19A 109.5 . . ?
C18 C19 H19B 109.5 . . ?
C18 C19 H19C 109.5 . . ?
H19A C19 H19B 109.5 . . ?
H19A C19 H19C 109.5 . . ?
H19B C19 H19C 109.5 . . ?
C25 C30 H30A 109.5 . . ?
C25 C30 H30B 109.5 . . ?
C25 C30 H30C 109.5 . . ?
H30A C30 H30B 109.5 . . ?
H30A C30 H30C 109.5 . . ?
H30B C30 H30C 109.5 . . ?
C27 C28 H28A 109.5 . . ?
C27 C28 H28B 109.5 . . ?
C27 C28 H28C 109.5 . . ?
H28A C28 H28B 109.5 . . ?
H28A C28 H28C 109.5 . . ?
H28B C28 H28C 109.5 . . ?

loop_
_geom_bond_atom_site_label_1
_geom_bond_atom_site_label_2
_geom_bond_distance
_geom_bond_site_symmetry_2
_geom_bond_publ_flag
Ag1 C4 2.096(2) . ?
Ag1 C1 2.107(3) . ?
N1 C1 1.332(3) . ?
N1 C22 1.440(3) . ?
N1 C2 1.487(3) . ?
N2 C13 1.436(3) . ?
N2 C1 1.343(3) . ?
N2 C3 1.483(3) . ?
C4 C9 1.409(3) . ?
C4 C5 1.412(3) . ?
C7 C6 1.390(4) . ?
C7 C8 1.395(3) . ?
C7 C12 1.511(3) . ?
C9 C8 1.401(3) . ?
C9 C10 1.507(3) . ?
C14 C13 1.400(3) . ?
C14 C15 1.394(4) . ?
C14 C20 1.506(3) . ?
C16 C17 1.388(4) . ?
C16 C15 1.399(4) . ?
C16 C21 1.505(4) . ?
C6 H6 0.9500 . ?
C6 C5 1.404(3) . ?
C8 H8 0.9500 . ?
C5 C11 1.504(3) . ?
C12 H12A 0.9800 . ?
C12 H12B 0.9800 . ?
C12 H12C 0.9800 . ?
C13 C18 1.399(4) . ?
C17 H17 0.9500 . ?
C17 C18 1.389(4) . ?
C15 H15 0.9500 . ?
C22 C27 1.398(4) . ?
C22 C23 1.400(4) . ?
C18 C19 1.516(4) . ?
C26 H26 0.9500 . ?
C26 C27 1.394(4) . ?
C26 C25 1.392(4) . ?
C20 H20A 0.9800 . ?
C20 H20B 0.9800 . ?
C20 H20C 0.9800 . ?
C27 C28 1.512(4) . ?
C23 C24 1.397(4) . ?
C23 C29 1.505(4) . ?
C25 C24 1.397(4) . ?
C25 C30 1.507(4) . ?
C11 H11A 0.9800 . ?
C11 H11B 0.9800 . ?
C11 H11C 0.9800 . ?
C10 H10A 0.9800 . ?
C10 H10B 0.9800 . ?
C10 H10C 0.9800 . ?
C24 H24 0.9500 . ?
C2 H2A 0.9900 . ?
C2 H2B 0.9900 . ?
C2 C3 1.518(4) . ?
C3 H3A 0.9900 . ?
C3 H3B 0.9900 . ?
C29 H29A 0.9800 . ?
C29 H29B 0.9800 . ?
C29 H29C 0.9800 . ?
C21 H21A 0.9800 . ?
C21 H21B 0.9800 . ?
C21 H21C 0.9800 . ?
C19 H19A 0.9800 . ?
C19 H19B 0.9800 . ?
C19 H19C 0.9800 . ?
C30 H30A 0.9800 . ?
C30 H30B 0.9800 . ?
C30 H30C 0.9800 . ?
C28 H28A 0.9800 . ?
C28 H28B 0.9800 . ?
C28 H28C 0.9800 . ?

loop_
_geom_torsion_atom_site_label_1
_geom_torsion_atom_site_label_2
_geom_torsion_atom_site_label_3
_geom_torsion_atom_site_label_4
_geom_torsion
_geom_torsion_site_symmetry_1
_geom_torsion_site_symmetry_2
_geom_torsion_site_symmetry_3
_geom_torsion_site_symmetry_4
_geom_torsion_publ_flag
Ag1 C4 C9 C8 -175.02(17) . . . . ?
Ag1 C4 C9 C10 3.4(3) . . . . ?
Ag1 C4 C5 C6 174.46(17) . . . . ?
Ag1 C4 C5 C11 -3.1(3) . . . . ?
N1 C22 C27 C26 178.4(2) . . . . ?
N1 C22 C27 C28 -1.8(4) . . . . ?
N1 C22 C23 C24 -178.0(2) . . . . ?
N1 C22 C23 C29 2.3(4) . . . . ?
N1 C2 C3 N2 18.9(3) . . . . ?
N2 C13 C18 C17 178.9(2) . . . . ?
N2 C13 C18 C19 -1.0(4) . . . . ?
C4 C9 C8 C7 0.9(4) . . . . ?
C7 C6 C5 C4 0.4(4) . . . . ?
C7 C6 C5 C11 178.1(2) . . . . ?
C9 C4 C5 C6 -0.2(3) . . . . ?
C9 C4 C5 C11 -177.8(2) . . . . ?
C14 C13 C18 C17 1.0(4) . . . . ?
C14 C13 C18 C19 -178.9(2) . . . . ?
C16 C17 C18 C13 -0.7(4) . . . . ?
C16 C17 C18 C19 179.2(2) . . . . ?
C6 C7 C8 C9 -0.7(4) . . . . ?
C8 C7 C6 C5 0.0(4) . . . . ?
C5 C4 C9 C8 -0.4(3) . . . . ?
C5 C4 C9 C10 178.0(2) . . . . ?
C12 C7 C6 C5 -177.3(2) . . . . ?
C12 C7 C8 C9 176.6(2) . . . . ?
C13 N2 C1 Ag1 -10.8(3) . . . . ?
C13 N2 C1 N1 168.5(2) . . . . ?
C13 N2 C3 C2 -178.8(2) . . . . ?
C13 C14 C15 C16 1.0(4) . . . . ?
C17 C16 C15 C14 -0.7(4) . . . . ?
C1 N1 C22 C27 105.3(3) . . . . ?
C1 N1 C22 C23 -75.5(3) . . . . ?
C1 N1 C2 C3 -16.5(3) . . . . ?
C1 N2 C13 C14 -64.7(3) . . . . ?
C1 N2 C13 C18 117.3(3) . . . . ?
C1 N2 C3 C2 -17.8(3) . . . . ?
C15 C14 C13 N2 -179.1(2) . . . . ?
C15 C14 C13 C18 -1.2(4) . . . . ?
C15 C16 C17 C18 0.5(4) . . . . ?
C22 N1 C1 Ag1 1.0(4) . . . . ?
C22 N1 C1 N2 -178.4(2) . . . . ?
C22 N1 C2 C3 167.6(2) . . . . ?
C22 C23 C24 C25 -0.2(4) . . . . ?
C26 C25 C24 C23 -1.0(4) . . . . ?
C20 C14 C13 N2 -0.3(3) . . . . ?
C20 C14 C13 C18 177.6(2) . . . . ?
C20 C14 C15 C16 -177.8(2) . . . . ?
C27 C22 C23 C24 1.1(4) . . . . ?
C27 C22 C23 C29 -178.5(2) . . . . ?
C27 C26 C25 C24 1.4(4) . . . . ?
C27 C26 C25 C30 -178.3(2) . . . . ?
C23 C22 C27 C26 -0.8(4) . . . . ?
C23 C22 C27 C28 179.1(2) . . . . ?
C25 C26 C27 C22 -0.5(4) . . . . ?
C25 C26 C27 C28 179.6(2) . . . . ?
C10 C9 C8 C7 -177.5(2) . . . . ?
C2 N1 C1 Ag1 -174.71(18) . . . . ?
C2 N1 C1 N2 5.9(3) . . . . ?
C2 N1 C22 C27 -79.3(3) . . . . ?
C2 N1 C22 C23 99.8(3) . . . . ?
C3 N2 C13 C14 94.0(3) . . . . ?
C3 N2 C13 C18 -84.0(3) . . . . ?
C3 N2 C1 Ag1 -171.28(18) . . . . ?
C3 N2 C1 N1 8.1(3) . . . . ?
C29 C23 C24 C25 179.4(2) . . . . ?
C21 C16 C17 C18 -178.7(2) . . . . ?
C21 C16 C15 C14 178.5(2) . . . . ?
C30 C25 C24 C23 178.7(2) . . . . ?
